data_4118661
loop_
_publ_author_name
'Iou-Sheng Ke'
'Mykhaylo Myahkostupov'
'Felix N. Castellano'
'Fran\,cois P. Gabba\"i'

_publ_section_title
;
 Stibonium Ions for the Fluorescence Turn-On Sensing of F-in Drinking
 Water at Parts per Million Concentrations
;
_journal_name_full 'Journal of the American Chemical Society'
_journal_page_first 15309
_journal_page_last 15311
_journal_paper_doi 10.1021/ja308194w
_journal_volume 134
_journal_year 2012
_chemical_formula_moiety 'C32 H24 F Sb'
_chemical_formula_sum 'C32 H24 F Sb'
_chemical_formula_weight 549.2900
_chemical_name_systematic
; 
 ? 
;
_space_group_IT_number 14
_symmetry_cell_setting monoclinic
_symmetry_space_group_name_Hall '-P 2yn'
_symmetry_space_group_name_H-M 'P 1 21/n 1'
_atom_sites_solution_hydrogens geom
_atom_sites_solution_primary direct
_atom_sites_solution_secondary difmap
_audit_creation_method SHELXL-97
_cell_angle_alpha 90.00
_cell_angle_beta 92.461(4)
_cell_angle_gamma 90.00
_cell_formula_units_Z 4
_cell_length_a 9.622(4)
_cell_length_b 16.820(6)
_cell_length_c 14.745(6)
_cell_measurement_reflns_used 4618
_cell_measurement_temperature 110(2)
_cell_measurement_theta_max 24.33
_cell_measurement_theta_min 2.42
_cell_volume 2384.2(16)
_computing_cell_refinement 'Bruker APEX-II'
_computing_data_collection 'Bruker APEX-II'
_computing_data_reduction 'Bruker APEX-II'
_computing_molecular_graphics 'Bruker SHELXTL'
_computing_publication_material 'Bruker SHELXTL'
_computing_structure_refinement 'SHELXL-97 (Sheldrick, 1997)'
_computing_structure_solution 'SHELXS-97 (Sheldrick, 1990)'
_diffrn_ambient_temperature 110(2)
_diffrn_measured_fraction_theta_full 0.991
_diffrn_measured_fraction_theta_max 0.991
_diffrn_measurement_device_type 'BRUKE APEX-II CCD'
_diffrn_measurement_method 'phi and omega scans'
_diffrn_radiation_monochromator graphite
_diffrn_radiation_source 'fine-focus sealed tube'
_diffrn_radiation_type MoK\a
_diffrn_radiation_wavelength 0.71073
_diffrn_reflns_av_R_equivalents 0.0600
_diffrn_reflns_av_sigmaI/netI 0.0499
_diffrn_reflns_limit_h_max 12
_diffrn_reflns_limit_h_min -12
_diffrn_reflns_limit_k_max 22
_diffrn_reflns_limit_k_min -22
_diffrn_reflns_limit_l_max 19
_diffrn_reflns_limit_l_min -19
_diffrn_reflns_number 29089
_diffrn_reflns_theta_full 28.54
_diffrn_reflns_theta_max 28.54
_diffrn_reflns_theta_min 1.84
_exptl_absorpt_coefficient_mu 1.181
_exptl_absorpt_correction_T_max 0.9114
_exptl_absorpt_correction_T_min 0.8427
_exptl_absorpt_correction_type multi-scan
_exptl_absorpt_process_details SADABS
_exptl_crystal_colour colorless
_exptl_crystal_density_diffrn 1.463
_exptl_crystal_description block
_exptl_crystal_F_000 1008
_exptl_crystal_size_max 0.15
_exptl_crystal_size_mid 0.13
_exptl_crystal_size_min 0.08
_refine_diff_density_max 0.594
_refine_diff_density_min -0.710
_refine_diff_density_rms 0.101
_refine_ls_extinction_method none
_refine_ls_goodness_of_fit_ref 1.036
_refine_ls_hydrogen_treatment constr
_refine_ls_matrix_type full
_refine_ls_number_parameters 307
_refine_ls_number_reflns 6002
_refine_ls_number_restraints 0
_refine_ls_restrained_S_all 1.036
_refine_ls_R_factor_all 0.0558
_refine_ls_R_factor_gt 0.0326
_refine_ls_shift/su_max 0.002
_refine_ls_shift/su_mean 0.000
_refine_ls_structure_factor_coef Fsqd
_refine_ls_weighting_details 'calc w=1/[\s^2^(Fo^2^)+(0.0207P)^2^+1.9239P] where P=(Fo^2^+2Fc^2^)/3'
_refine_ls_weighting_scheme calc
_refine_ls_wR_factor_gt 0.0666
_refine_ls_wR_factor_ref 0.0752
_reflns_number_gt 4182
_reflns_number_total 6002
_reflns_threshold_expression >2sigma(I)
_cod_data_source_file ja308194w_si_003.cif
_cod_data_source_block 1-F
_cod_original_cell_volume 2384.1(15)
_cod_original_sg_symbol_H-M 'P 21/n'
_cod_database_code 4118661

loop_
_symmetry_equiv_pos_as_xyz
'x, y, z'
'-x+1/2, y+1/2, -z+1/2'
'-x, -y, -z'
'x-1/2, -y-1/2, z-1/2'

loop_
_atom_site_label
_atom_site_type_symbol
_atom_site_fract_x
_atom_site_fract_y
_atom_site_fract_z
_atom_site_U_iso_or_equiv
_atom_site_adp_type
_atom_site_occupancy
_atom_site_symmetry_multiplicity
_atom_site_calc_flag
_atom_site_refinement_flags
Sb1 Sb 0.852541(18) 0.252442(11) 0.956384(11) 0.01520(6) Uani 1 1 d .
F1 F 0.76742(17) 0.32689(10) 0.86030(11) 0.0231(4) Uani 1 1 d .
C1 C 0.7147(3) 0.16833(16) 0.88782(19) 0.0164(6) Uani 1 1 d .
C2 C 0.6008(3) 0.13808(17) 0.93463(19) 0.0184(6) Uani 1 1 d .
C3 C 0.5747(3) 0.15615(17) 1.0269(2) 0.0209(6) Uani 1 1 d .
H3A H 0.6381 0.1874 1.0604 0.025 Uiso 1 1 calc R
C4 C 0.4592(3) 0.12882(18) 1.0674(2) 0.0238(7) Uani 1 1 d .
H4A H 0.4440 0.1425 1.1272 0.029 Uiso 1 1 calc R
C5 C 0.3623(3) 0.07989(18) 1.0191(2) 0.0249(7) Uani 1 1 d .
H5A H 0.2834 0.0620 1.0471 0.030 Uiso 1 1 calc R
C6 C 0.3838(3) 0.05901(17) 0.9322(2) 0.0232(7) Uani 1 1 d .
H6A H 0.3203 0.0258 0.9016 0.028 Uiso 1 1 calc R
C7 C 0.5023(3) 0.08703(17) 0.8866(2) 0.0192(6) Uani 1 1 d .
C8 C 0.5227(3) 0.06721(17) 0.7972(2) 0.0212(6) Uani 1 1 d .
H8A H 0.4598 0.0330 0.7676 0.025 Uiso 1 1 calc R
C9 C 0.6333(3) 0.09644(17) 0.7500(2) 0.0193(6) Uani 1 1 d .
C10 C 0.6490(3) 0.07719(18) 0.6562(2) 0.0249(7) Uani 1 1 d .
H10A H 0.5858 0.0430 0.6269 0.030 Uiso 1 1 calc R
C11 C 0.7541(3) 0.10798(18) 0.6099(2) 0.0258(7) Uani 1 1 d .
H11A H 0.7623 0.0953 0.5489 0.031 Uiso 1 1 calc R
C12 C 0.8520(3) 0.15967(18) 0.6537(2) 0.0246(7) Uani 1 1 d .
H12A H 0.9240 0.1809 0.6212 0.030 Uiso 1 1 calc R
C13 C 0.8418(3) 0.17852(17) 0.7428(2) 0.0210(6) Uani 1 1 d .
H13A H 0.9080 0.2120 0.7702 0.025 Uiso 1 1 calc R
C14 C 0.7326(3) 0.14850(16) 0.79538(19) 0.0176(6) Uani 1 1 d .
C15 C 0.7687(3) 0.33417(17) 1.05087(19) 0.0182(6) Uani 1 1 d .
C16 C 0.7676(3) 0.31557(18) 1.1430(2) 0.0212(6) Uani 1 1 d .
H16A H 0.8047 0.2675 1.1637 0.025 Uiso 1 1 calc R
C17 C 0.7119(3) 0.36807(19) 1.2040(2) 0.0236(7) Uani 1 1 d .
H17A H 0.7105 0.3549 1.2652 0.028 Uiso 1 1 calc R
C18 C 0.6585(3) 0.43963(19) 1.1742(2) 0.0294(7) Uani 1 1 d .
H18A H 0.6222 0.4751 1.2153 0.035 Uiso 1 1 calc R
C19 C 0.6586(4) 0.45893(19) 1.0830(2) 0.0314(8) Uani 1 1 d .
H19A H 0.6219 0.5073 1.0630 0.038 Uiso 1 1 calc R
C20 C 0.7134(3) 0.40634(17) 1.0209(2) 0.0248(7) Uani 1 1 d .
H20A H 0.7130 0.4195 0.9596 0.030 Uiso 1 1 calc R
C21 C 0.9433(3) 0.16923(17) 1.05561(18) 0.0162(6) Uani 1 1 d .
C22 C 1.0403(3) 0.19616(18) 1.12268(19) 0.0193(6) Uani 1 1 d .
H22A H 1.0615 0.2500 1.1263 0.023 Uiso 1 1 calc R
C23 C 1.1047(3) 0.14383(19) 1.1834(2) 0.0233(7) Uani 1 1 d .
H23A H 1.1696 0.1626 1.2269 0.028 Uiso 1 1 calc R
C24 C 1.0728(3) 0.06379(19) 1.1797(2) 0.0237(7) Uani 1 1 d .
H24A H 1.1156 0.0288 1.2209 0.028 Uiso 1 1 calc R
C25 C 0.9773(3) 0.03574(18) 1.1145(2) 0.0228(7) Uani 1 1 d .
H25A H 0.9560 -0.0182 1.1118 0.027 Uiso 1 1 calc R
C26 C 0.9132(3) 0.08828(17) 1.0533(2) 0.0199(6) Uani 1 1 d .
H26A H 0.8489 0.0690 1.0098 0.024 Uiso 1 1 calc R
C27 C 1.0466(3) 0.28758(17) 0.90265(19) 0.0182(6) Uani 1 1 d .
C28 C 1.1685(3) 0.24900(18) 0.92907(19) 0.0216(6) Uani 1 1 d .
H28A H 1.1661 0.2073 0.9704 0.026 Uiso 1 1 calc R
C29 C 1.2946(3) 0.27174(18) 0.8947(2) 0.0258(7) Uani 1 1 d .
H29A H 1.3761 0.2458 0.9137 0.031 Uiso 1 1 calc R
C30 C 1.2994(3) 0.33249(19) 0.8326(2) 0.0282(7) Uani 1 1 d .
H30A H 1.3839 0.3477 0.8096 0.034 Uiso 1 1 calc R
C31 C 1.1780(4) 0.3708(2) 0.8044(2) 0.0327(8) Uani 1 1 d .
H31A H 1.1808 0.4112 0.7615 0.039 Uiso 1 1 calc R
C32 C 1.0521(3) 0.34941(18) 0.8397(2) 0.0267(7) Uani 1 1 d .
H32A H 0.9712 0.3763 0.8215 0.032 Uiso 1 1 calc R

loop_
_atom_site_aniso_label
_atom_site_aniso_U_11
_atom_site_aniso_U_22
_atom_site_aniso_U_33
_atom_site_aniso_U_23
_atom_site_aniso_U_13
_atom_site_aniso_U_12
Sb1 0.01618(10) 0.01737(10) 0.01186(9) -0.00004(8) -0.00157(6) -0.00057(8)
F1 0.0285(10) 0.0243(9) 0.0161(9) 0.0015(7) -0.0046(7) 0.0051(7)
C1 0.0184(15) 0.0153(13) 0.0153(14) -0.0010(11) -0.0027(11) 0.0024(11)
C2 0.0139(14) 0.0188(14) 0.0222(15) -0.0010(12) -0.0027(12) 0.0012(11)
C3 0.0197(15) 0.0208(15) 0.0220(16) -0.0008(12) -0.0008(12) 0.0025(12)
C4 0.0236(17) 0.0253(16) 0.0229(16) 0.0005(13) 0.0051(13) 0.0016(13)
C5 0.0189(16) 0.0213(16) 0.0349(19) 0.0027(13) 0.0070(14) -0.0013(13)
C6 0.0190(15) 0.0187(15) 0.0320(18) 0.0004(13) 0.0015(13) -0.0020(12)
C7 0.0164(15) 0.0174(14) 0.0235(16) 0.0012(12) -0.0014(12) 0.0005(12)
C8 0.0195(15) 0.0162(14) 0.0273(17) -0.0021(12) -0.0060(13) -0.0019(12)
C9 0.0202(15) 0.0166(14) 0.0209(15) -0.0009(12) -0.0032(12) 0.0038(12)
C10 0.0316(18) 0.0195(15) 0.0232(17) -0.0061(13) -0.0047(14) 0.0022(13)
C11 0.0369(19) 0.0227(16) 0.0180(15) -0.0058(12) 0.0017(14) 0.0037(14)
C12 0.0265(17) 0.0245(16) 0.0231(16) -0.0007(13) 0.0044(13) 0.0030(13)
C13 0.0185(15) 0.0229(15) 0.0213(16) -0.0017(12) -0.0016(12) 0.0005(12)
C14 0.0161(14) 0.0164(14) 0.0201(15) -0.0026(11) -0.0029(12) 0.0038(11)
C15 0.0187(15) 0.0177(14) 0.0180(15) -0.0029(11) 0.0002(12) -0.0035(12)
C16 0.0208(15) 0.0219(15) 0.0207(15) -0.0005(12) -0.0019(12) -0.0025(12)
C17 0.0228(16) 0.0313(17) 0.0168(15) -0.0019(13) 0.0020(12) -0.0051(13)
C18 0.0328(19) 0.0265(17) 0.0296(18) -0.0088(14) 0.0089(15) -0.0014(14)
C19 0.040(2) 0.0222(17) 0.0327(19) 0.0011(14) 0.0092(16) 0.0062(15)
C20 0.0343(19) 0.0204(15) 0.0201(16) 0.0045(12) 0.0049(14) 0.0015(13)
C21 0.0160(14) 0.0209(14) 0.0117(13) 0.0012(11) -0.0006(11) -0.0006(12)
C22 0.0179(15) 0.0213(15) 0.0188(15) -0.0014(12) 0.0020(12) -0.0003(12)
C23 0.0172(15) 0.0350(18) 0.0179(15) 0.0003(13) 0.0017(12) 0.0028(13)
C24 0.0187(16) 0.0316(18) 0.0210(16) 0.0082(13) 0.0039(12) 0.0070(13)
C25 0.0236(16) 0.0194(15) 0.0260(17) 0.0038(12) 0.0058(13) -0.0004(12)
C26 0.0180(15) 0.0222(15) 0.0197(15) -0.0005(12) 0.0011(12) -0.0024(12)
C27 0.0201(15) 0.0207(15) 0.0139(14) -0.0022(11) 0.0009(12) -0.0040(12)
C28 0.0236(14) 0.0236(15) 0.0177(14) 0.0012(13) 0.0032(11) 0.0017(14)
C29 0.0237(16) 0.0296(18) 0.0242(17) -0.0018(13) 0.0030(13) 0.0020(13)
C30 0.0271(18) 0.0265(17) 0.0319(18) -0.0054(14) 0.0127(14) -0.0073(14)
C31 0.038(2) 0.0258(17) 0.035(2) 0.0101(15) 0.0106(16) -0.0071(15)
C32 0.0239(17) 0.0232(16) 0.0327(18) 0.0027(14) -0.0005(14) -0.0020(13)

loop_
_atom_type_symbol
_atom_type_description
_atom_type_scat_dispersion_real
_atom_type_scat_dispersion_imag
_atom_type_scat_source
C C 0.0033 0.0016 'International Tables Vol C Tables 4.2.6.8 and 6.1.1.4'
H H 0.0000 0.0000 'International Tables Vol C Tables 4.2.6.8 and 6.1.1.4'
F F 0.0171 0.0103 'International Tables Vol C Tables 4.2.6.8 and 6.1.1.4'
Sb Sb -0.5866 1.5461 'International Tables Vol C Tables 4.2.6.8 and 6.1.1.4'

loop_
_geom_angle_atom_site_label_1
_geom_angle_atom_site_label_2
_geom_angle_atom_site_label_3
_geom_angle
F1 Sb1 C27 84.48(9)
F1 Sb1 C15 84.62(9)
C27 Sb1 C15 114.99(11)
F1 Sb1 C1 81.76(9)
C27 Sb1 C1 122.33(11)
C15 Sb1 C1 118.97(11)
F1 Sb1 C21 177.90(8)
C27 Sb1 C21 95.46(11)
C15 Sb1 C21 97.28(11)
C1 Sb1 C21 96.53(11)
C14 C1 C2 120.8(3)
C14 C1 Sb1 120.4(2)
C2 C1 Sb1 118.7(2)
C1 C2 C3 124.1(3)
C1 C2 C7 118.8(3)
C3 C2 C7 117.1(3)
C4 C3 C2 121.7(3)
C3 C4 C5 120.6(3)
C6 C5 C4 120.2(3)
C5 C6 C7 121.2(3)
C8 C7 C6 121.2(3)
C8 C7 C2 119.7(3)
C6 C7 C2 119.1(3)
C7 C8 C9 122.5(3)
C8 C9 C10 121.3(3)
C8 C9 C14 119.4(3)
C10 C9 C14 119.3(3)
C11 C10 C9 120.9(3)
C10 C11 C12 120.2(3)
C13 C12 C11 120.6(3)
C12 C13 C14 121.9(3)
C1 C14 C13 124.2(3)
C1 C14 C9 118.9(3)
C13 C14 C9 116.9(3)
C16 C15 C20 119.1(3)
C16 C15 Sb1 120.6(2)
C20 C15 Sb1 120.3(2)
C17 C16 C15 120.6(3)
C18 C17 C16 120.0(3)
C17 C18 C19 120.1(3)
C18 C19 C20 120.4(3)
C15 C20 C19 119.7(3)
C26 C21 C22 117.6(3)
C26 C21 Sb1 122.3(2)
C22 C21 Sb1 120.0(2)
C21 C22 C23 121.1(3)
C24 C23 C22 120.1(3)
C23 C24 C25 120.0(3)
C26 C25 C24 119.8(3)
C21 C26 C25 121.3(3)
C28 C27 C32 118.8(3)
C28 C27 Sb1 120.6(2)
C32 C27 Sb1 120.7(2)
C27 C28 C29 120.8(3)
C30 C29 C28 120.2(3)
C29 C30 C31 119.7(3)
C32 C31 C30 120.4(3)
C31 C32 C27 120.1(3)

loop_
_geom_bond_atom_site_label_1
_geom_bond_atom_site_label_2
_geom_bond_distance
Sb1 F1 2.0363(17)
Sb1 C27 2.142(3)
Sb1 C15 2.140(3)
Sb1 C1 2.160(3)
Sb1 C21 2.180(3)
C1 C14 1.421(4)
C1 C2 1.415(4)
C2 C3 1.427(4)
C2 C7 1.442(4)
C3 C4 1.363(4)
C4 C5 1.413(4)
C5 C6 1.353(4)
C6 C7 1.428(4)
C7 C8 1.382(4)
C8 C9 1.386(4)
C9 C10 1.436(4)
C9 C14 1.440(4)
C10 C11 1.347(4)
C11 C12 1.418(4)
C12 C13 1.359(4)
C13 C14 1.425(4)
C15 C16 1.395(4)
C15 C20 1.390(4)
C16 C17 1.385(4)
C17 C18 1.374(4)
C18 C19 1.383(4)
C19 C20 1.393(4)
C21 C26 1.392(4)
C21 C22 1.405(4)
C22 C23 1.383(4)
C23 C24 1.381(4)
C24 C25 1.384(4)
C25 C26 1.389(4)
C27 C28 1.382(4)
C27 C32 1.396(4)
C28 C29 1.389(4)
C29 C30 1.374(4)
C30 C31 1.382(5)
C31 C32 1.387(4)
